data_4317645
loop_
_publ_author_name
'Dana C. Haagenson'
'Daniel F. Moser'
'Lothar Stahl'
'Richard J. Staples'

_publ_section_title
;
 Syntheses and Structures of P-Anilino-P-chalcogeno- and
 P-Anilino-P-iminodiazasilaphosphetidines and Their Group 12 and 13 Metal
 Compounds
;
_journal_name_full 'Inorganic Chemistry'
_journal_page_first 1245
_journal_page_last 1253
_journal_paper_doi 10.1021/ic010973f
_journal_volume 41
_journal_year 2002
_chemical_formula_sum 'C18 H35 Al N3 P S Si'
_chemical_formula_weight 411.59
_chemical_name_systematic
;
   ?
;
_space_group_IT_number 14
_symmetry_cell_setting monoclinic
_symmetry_space_group_name_Hall '-P 2yn'
_symmetry_space_group_name_H-M 'P 1 21/n 1'
_atom_sites_solution_hydrogens geom
_atom_sites_solution_primary direct
_atom_sites_solution_secondary difmap
_audit_creation_method SHELXL-97
_cell_angle_alpha 90.00
_cell_angle_beta 115.131(6)
_cell_angle_gamma 90.00
_cell_formula_units_Z 4
_cell_length_a 16.916(2)
_cell_length_b 8.8658(8)
_cell_length_c 18.1284(16)
_cell_measurement_reflns_used 46
_cell_measurement_temperature 295(2)
_cell_measurement_theta_max 12.48
_cell_measurement_theta_min 2.69
_cell_volume 2461.4(4)
_computing_cell_refinement 'Bruker XSCANS'
_computing_data_collection 'Bruker XSCANS'
_computing_data_reduction 'Bruker SHELXTL'
_computing_molecular_graphics 'Bruker SHELXTL'
_computing_publication_material 'Bruker SHELXTL'
_computing_structure_refinement 'SHELXL-97 (Sheldrick, 1997)'
_computing_structure_solution 'SHELXS-97 (Sheldrick, 1990)'
_diffrn_ambient_temperature 295(2)
_diffrn_measured_fraction_theta_full 0.993
_diffrn_measured_fraction_theta_max 0.993
_diffrn_measurement_device_type 'Bruker P4'
_diffrn_measurement_method '\w scans'
_diffrn_radiation_monochromator graphite
_diffrn_radiation_source 'fine-focus sealed tube'
_diffrn_radiation_type MoK\a
_diffrn_radiation_wavelength 0.71073
_diffrn_reflns_av_R_equivalents 0.0182
_diffrn_reflns_av_sigmaI/netI 0.0242
_diffrn_reflns_limit_h_max 1
_diffrn_reflns_limit_h_min -20
_diffrn_reflns_limit_k_max 10
_diffrn_reflns_limit_k_min -1
_diffrn_reflns_limit_l_max 21
_diffrn_reflns_limit_l_min -19
_diffrn_reflns_number 5446
_diffrn_reflns_theta_full 25.00
_diffrn_reflns_theta_max 25.00
_diffrn_reflns_theta_min 2.17
_diffrn_standards_interval_count 97
_diffrn_standards_number 3
_exptl_absorpt_coefficient_mu 0.287
_exptl_absorpt_correction_type none
_exptl_crystal_colour colorless
_exptl_crystal_density_diffrn 1.111
_exptl_crystal_density_method 'not measured'
_exptl_crystal_description Rhombic_rods
_exptl_crystal_F_000 888
_exptl_crystal_size_max 0.4_mm
_exptl_crystal_size_mid 0.7_mm
_exptl_crystal_size_min 0.5_mm
_refine_diff_density_max 0.267
_refine_diff_density_min -0.209
_refine_diff_density_rms 0.041
_refine_ls_extinction_method none
_refine_ls_goodness_of_fit_ref 1.042
_refine_ls_hydrogen_treatment mixed
_refine_ls_matrix_type full
_refine_ls_number_parameters 236
_refine_ls_number_reflns 4310
_refine_ls_number_restraints 0
_refine_ls_restrained_S_all 1.042
_refine_ls_R_factor_all 0.0541
_refine_ls_R_factor_gt 0.0429
_refine_ls_shift/su_max 0.012
_refine_ls_shift/su_mean 0.000
_refine_ls_structure_factor_coef Fsqd
_refine_ls_weighting_details 'calc w=1/[\s^2^(Fo^2^)+(0.0673P)^2^+0.8055P] where P=(Fo^2^+2Fc^2^)/3'
_refine_ls_weighting_scheme calc
_refine_ls_wR_factor_gt 0.1192
_refine_ls_wR_factor_ref 0.1279
_reflns_number_gt 3500
_reflns_number_total 4310
_reflns_threshold_expression >2sigma(I)
_cod_data_source_file ic010973f_5.cif
_cod_data_source_block 8
_cod_depositor_comments
;
The following automatic conversions were performed:

'_symmetry_cell_setting' value 'Monoclinic' changed to 'monoclinic'
according to the built-in table from CIF Core dictionary named
'cif_core.dic' version 2.4.1 from 2010-06-29.

Automatic conversion script
Id: cif_fix_values 1646 2011-03-28 12:23:43Z adriana 
;
_cod_database_code 4317645

loop_
_symmetry_equiv_pos_as_xyz
'x, y, z'
'-x+1/2, y+1/2, -z+1/2'
'-x, -y, -z'
'x-1/2, -y-1/2, z-1/2'

loop_
_atom_site_label
_atom_site_type_symbol
_atom_site_fract_x
_atom_site_fract_y
_atom_site_fract_z
_atom_site_U_iso_or_equiv
_atom_site_adp_type
_atom_site_occupancy
_atom_site_symmetry_multiplicity
_atom_site_calc_flag
_atom_site_refinement_flags
_atom_site_disorder_assembly
_atom_site_disorder_group
Al1 Al 0.22728(6) 0.59884(8) -0.03149(5) 0.0659(2) Uani 1 1 d . . .
S1 S 0.25567(5) 0.56217(7) 0.10599(4) 0.0661(2) Uani 1 1 d . . .
P1 P 0.30285(4) 0.36956(6) 0.08058(3) 0.04688(17) Uani 1 1 d . . .
Si1 Si 0.37094(5) 0.15858(8) 0.17932(4) 0.0583(2) Uani 1 1 d . . .
N1 N 0.40327(12) 0.3206(2) 0.14404(11) 0.0515(4) Uani 1 1 d . . .
N2 N 0.26862(12) 0.2088(2) 0.10327(12) 0.0566(5) Uani 1 1 d . . .
N3 N 0.28090(13) 0.4043(2) -0.01386(11) 0.0511(4) Uani 1 1 d . . .
C1 C 0.4165(2) -0.0225(3) 0.16416(19) 0.0844(9) Uani 1 1 d . . .
H10A H 0.3833 -0.1045 0.1713 0.127 Uiso 1 1 calc R . .
H10B H 0.4762 -0.0310 0.2032 0.127 Uiso 1 1 calc R . .
H10C H 0.4134 -0.0258 0.1101 0.127 Uiso 1 1 calc R . .
C2 C 0.3824(2) 0.1721(4) 0.28506(18) 0.0908(9) Uani 1 1 d . . .
H20A H 0.3547 0.2627 0.2912 0.136 Uiso 1 1 calc R . .
H20B H 0.4432 0.1744 0.3219 0.136 Uiso 1 1 calc R . .
H20C H 0.3553 0.0863 0.2970 0.136 Uiso 1 1 calc R . .
C3 C 0.2982(3) 0.7553(3) -0.0504(2) 0.0979(11) Uani 1 1 d . . .
H3A H 0.3507 0.7705 -0.0015 0.147 Uiso 1 1 calc R . .
H3B H 0.2658 0.8479 -0.0651 0.147 Uiso 1 1 calc R . .
H3C H 0.3131 0.7244 -0.0936 0.147 Uiso 1 1 calc R . .
C4 C 0.1024(2) 0.6034(5) -0.1026(2) 0.1133(13) Uani 1 1 d . . .
H4A H 0.0929 0.5743 -0.1567 0.170 Uiso 1 1 calc R . .
H4B H 0.0804 0.7035 -0.1036 0.170 Uiso 1 1 calc R . .
H4C H 0.0725 0.5344 -0.0823 0.170 Uiso 1 1 calc R . .
C10 C 0.48570(17) 0.4081(3) 0.17206(17) 0.0684(7) Uani 1 1 d . . .
C11 C 0.4872(2) 0.4999(5) 0.1024(2) 0.1169(14) Uani 1 1 d . . .
H11A H 0.4796 0.4342 0.0577 0.175 Uiso 1 1 calc R . .
H11B H 0.5423 0.5511 0.1200 0.175 Uiso 1 1 calc R . .
H11C H 0.4408 0.5727 0.0850 0.175 Uiso 1 1 calc R . .
C12 C 0.5609(2) 0.2973(5) 0.2038(3) 0.1239(15) Uani 1 1 d . . .
H12A H 0.5581 0.2393 0.2473 0.186 Uiso 1 1 calc R . .
H12B H 0.6151 0.3514 0.2236 0.186 Uiso 1 1 calc R . .
H12C H 0.5571 0.2310 0.1606 0.186 Uiso 1 1 calc R . .
C13 C 0.4938(3) 0.5145(5) 0.2410(3) 0.1193(13) Uani 1 1 d . . .
H13A H 0.4457 0.5841 0.2219 0.179 Uiso 1 1 calc R . .
H13B H 0.5477 0.5693 0.2591 0.179 Uiso 1 1 calc R . .
H13C H 0.4930 0.4570 0.2856 0.179 Uiso 1 1 calc R . .
C20 C 0.17906(18) 0.1485(3) 0.0775(2) 0.0745(8) Uani 1 1 d . . .
C21 C 0.1256(3) 0.1767(7) -0.0098(3) 0.190(3) Uani 1 1 d . . .
H21A H 0.1196 0.2834 -0.0195 0.285 Uiso 1 1 calc R . .
H21B H 0.0689 0.1324 -0.0258 0.285 Uiso 1 1 calc R . .
H21C H 0.1534 0.1326 -0.0410 0.285 Uiso 1 1 calc R . .
C22 C 0.1379(3) 0.2182(6) 0.1289(4) 0.165(2) Uani 1 1 d . . .
H22A H 0.1791 0.2173 0.1852 0.248 Uiso 1 1 calc R . .
H22B H 0.0871 0.1613 0.1225 0.248 Uiso 1 1 calc R . .
H22C H 0.1213 0.3204 0.1117 0.248 Uiso 1 1 calc R . .
C23 C 0.1851(3) -0.0187(5) 0.0928(4) 0.157(2) Uani 1 1 d . . .
H23A H 0.2110 -0.0662 0.0607 0.235 Uiso 1 1 calc R . .
H23B H 0.1277 -0.0590 0.0779 0.235 Uiso 1 1 calc R . .
H23C H 0.2206 -0.0378 0.1495 0.235 Uiso 1 1 calc R . .
C30 C 0.30286(15) 0.3176(3) -0.06816(13) 0.0537(5) Uani 1 1 d . . .
C31 C 0.3537(2) 0.1894(3) -0.04644(19) 0.0851(9) Uani 1 1 d . . .
H31 H 0.3741 0.1531 0.0066 0.102 Uiso 1 1 calc R . .
C32 C 0.3750(3) 0.1138(4) -0.1025(2) 0.1008(12) Uani 1 1 d . . .
H32 H 0.4101 0.0284 -0.0866 0.121 Uiso 1 1 calc R . .
C33 C 0.3446(2) 0.1643(4) -0.1809(2) 0.0934(11) Uani 1 1 d . . .
H33 H 0.3581 0.1126 -0.2187 0.112 Uiso 1 1 calc R . .
C34 C 0.2942(2) 0.2917(5) -0.20334(17) 0.0939(11) Uani 1 1 d . . .
H34 H 0.2741 0.3275 -0.2564 0.113 Uiso 1 1 calc R . .
C35 C 0.27313(18) 0.3670(4) -0.14785(15) 0.0740(8) Uani 1 1 d . . .
H35 H 0.2382 0.4527 -0.1642 0.089 Uiso 1 1 calc R . .

loop_
_atom_site_aniso_label
_atom_site_aniso_U_11
_atom_site_aniso_U_22
_atom_site_aniso_U_33
_atom_site_aniso_U_23
_atom_site_aniso_U_13
_atom_site_aniso_U_12
Al1 0.0845(6) 0.0514(4) 0.0624(4) 0.0086(3) 0.0318(4) 0.0098(4)
S1 0.0903(5) 0.0563(4) 0.0681(4) 0.0014(3) 0.0494(4) 0.0184(3)
P1 0.0578(3) 0.0433(3) 0.0520(3) 0.0023(2) 0.0353(3) 0.0034(2)
Si1 0.0731(4) 0.0544(4) 0.0616(4) 0.0124(3) 0.0424(3) 0.0112(3)
N1 0.0580(11) 0.0528(10) 0.0530(10) 0.0047(8) 0.0325(9) 0.0043(8)
N2 0.0631(12) 0.0491(10) 0.0701(12) 0.0099(9) 0.0404(10) 0.0009(9)
N3 0.0671(11) 0.0450(9) 0.0501(10) -0.0001(8) 0.0333(9) -0.0001(8)
C1 0.106(2) 0.0637(16) 0.090(2) 0.0136(15) 0.0485(18) 0.0272(16)
C2 0.119(3) 0.102(2) 0.0716(17) 0.0200(17) 0.0607(18) 0.018(2)
C3 0.153(3) 0.0621(17) 0.087(2) 0.0114(15) 0.060(2) -0.0127(19)
C4 0.097(3) 0.122(3) 0.103(3) 0.026(2) 0.025(2) 0.033(2)
C10 0.0582(14) 0.0772(17) 0.0716(16) -0.0006(13) 0.0294(12) -0.0040(13)
C11 0.098(2) 0.148(3) 0.104(3) 0.018(2) 0.042(2) -0.058(2)
C12 0.065(2) 0.120(3) 0.178(4) 0.011(3) 0.043(2) 0.011(2)
C13 0.106(3) 0.127(3) 0.116(3) -0.046(3) 0.038(2) -0.032(2)
C20 0.0673(16) 0.0689(16) 0.101(2) 0.0117(15) 0.0488(16) -0.0068(13)
C21 0.109(3) 0.260(7) 0.143(4) 0.067(4) -0.003(3) -0.102(4)
C22 0.114(3) 0.186(5) 0.257(6) -0.043(5) 0.137(4) -0.027(3)
C23 0.115(3) 0.089(3) 0.270(7) 0.041(3) 0.085(4) -0.028(2)
C30 0.0648(14) 0.0536(13) 0.0548(12) -0.0113(10) 0.0370(11) -0.0171(11)
C31 0.146(3) 0.0588(15) 0.0844(19) 0.0046(14) 0.082(2) 0.0156(17)
C32 0.163(4) 0.0660(18) 0.118(3) -0.0138(17) 0.102(3) 0.0012(19)
C33 0.111(3) 0.111(3) 0.088(2) -0.053(2) 0.070(2) -0.046(2)
C34 0.0767(19) 0.158(3) 0.0521(15) -0.0282(19) 0.0321(14) -0.022(2)
C35 0.0660(16) 0.105(2) 0.0510(13) -0.0066(14) 0.0255(12) -0.0009(15)

loop_
_atom_type_symbol
_atom_type_description
_atom_type_scat_dispersion_real
_atom_type_scat_dispersion_imag
_atom_type_scat_source
C C 0.0033 0.0016 'International Tables Vol C Tables 4.2.6.8 and 6.1.1.4'
H H 0.0000 0.0000 'International Tables Vol C Tables 4.2.6.8 and 6.1.1.4'
N N 0.0061 0.0033 'International Tables Vol C Tables 4.2.6.8 and 6.1.1.4'
Al Al 0.0645 0.0514 'International Tables Vol C Tables 4.2.6.8 and 6.1.1.4'
Si Si 0.0817 0.0704 'International Tables Vol C Tables 4.2.6.8 and 6.1.1.4'
P P 0.1023 0.0942 'International Tables Vol C Tables 4.2.6.8 and 6.1.1.4'
S S 0.1246 0.1234 'International Tables Vol C Tables 4.2.6.8 and 6.1.1.4'

loop_
_geom_angle_atom_site_label_1
_geom_angle_atom_site_label_2
_geom_angle_atom_site_label_3
_geom_angle
_geom_angle_site_symmetry_1
_geom_angle_site_symmetry_3
_geom_angle_publ_flag
N3 Al1 C4 115.62(14) . . ?
N3 Al1 C3 112.71(13) . . ?
C4 Al1 C3 116.25(17) . . ?
N3 Al1 S1 80.17(6) . . ?
C4 Al1 S1 112.26(12) . . ?
C3 Al1 S1 114.75(11) . . ?
N3 Al1 P1 34.67(5) . . ?
C4 Al1 P1 122.10(12) . . ?
C3 Al1 P1 121.43(12) . . ?
S1 Al1 P1 45.50(2) . . ?
P1 S1 Al1 78.34(3) . . ?
N3 P1 N2 118.63(10) . . ?
N3 P1 N1 119.44(9) . . ?
N2 P1 N1 88.02(10) . . ?
N3 P1 S1 98.34(7) . . ?
N2 P1 S1 117.24(7) . . ?
N1 P1 S1 116.87(7) . . ?
N3 P1 Si1 136.59(7) . . ?
N2 P1 Si1 44.16(7) . . ?
N1 P1 Si1 44.16(7) . . ?
S1 P1 Si1 125.08(3) . . ?
N3 P1 Al1 42.17(7) . . ?
N2 P1 Al1 135.44(8) . . ?
N1 P1 Al1 136.02(7) . . ?
S1 P1 Al1 56.17(3) . . ?
Si1 P1 Al1 178.72(3) . . ?
N1 Si1 N2 82.04(9) . . ?
N1 Si1 C2 114.47(13) . . ?
N2 Si1 C2 115.70(13) . . ?
N1 Si1 C1 116.29(12) . . ?
N2 Si1 C1 115.98(13) . . ?
C2 Si1 C1 110.09(14) . . ?
N1 Si1 P1 41.16(6) . . ?
N2 Si1 P1 41.16(6) . . ?
C2 Si1 P1 120.45(11) . . ?
C1 Si1 P1 129.45(10) . . ?
C10 N1 P1 129.68(16) . . ?
C10 N1 Si1 134.22(16) . . ?
P1 N1 Si1 94.68(9) . . ?
C20 N2 P1 130.63(17) . . ?
C20 N2 Si1 133.78(17) . . ?
P1 N2 Si1 94.68(10) . . ?
C30 N3 P1 128.41(16) . . ?
C30 N3 Al1 128.23(15) . . ?
P1 N3 Al1 103.16(9) . . ?
N1 C10 C11 110.0(2) . . ?
N1 C10 C12 107.8(2) . . ?
C11 C10 C12 110.9(3) . . ?
N1 C10 C13 110.4(2) . . ?
C11 C10 C13 109.0(3) . . ?
C12 C10 C13 108.8(3) . . ?
C21 C20 N2 110.8(2) . . ?
C21 C20 C23 109.2(4) . . ?
N2 C20 C23 108.5(3) . . ?
C21 C20 C22 111.1(4) . . ?
N2 C20 C22 109.6(3) . . ?
C23 C20 C22 107.6(4) . . ?
C31 C30 C35 117.7(2) . . ?
C31 C30 N3 124.4(2) . . ?
C35 C30 N3 117.9(2) . . ?
C30 C31 C32 120.9(3) . . ?
C33 C32 C31 120.3(3) . . ?
C32 C33 C34 119.4(3) . . ?
C33 C34 C35 120.4(3) . . ?
C34 C35 C30 121.2(3) . . ?

loop_
_geom_bond_atom_site_label_1
_geom_bond_atom_site_label_2
_geom_bond_distance
_geom_bond_site_symmetry_2
_geom_bond_publ_flag
Al1 N3 1.9116(19) . ?
Al1 C4 1.953(4) . ?
Al1 C3 1.958(3) . ?
Al1 S1 2.3518(10) . ?
Al1 P1 2.7728(9) . ?
S1 P1 2.0193(8) . ?
P1 N3 1.6198(18) . ?
P1 N2 1.6546(18) . ?
P1 N1 1.6546(19) . ?
P1 Si1 2.5056(8) . ?
Si1 N1 1.7515(19) . ?
Si1 N2 1.752(2) . ?
Si1 C2 1.847(3) . ?
Si1 C1 1.851(3) . ?
N1 C10 1.484(3) . ?
N2 C20 1.483(3) . ?
N3 C30 1.417(3) . ?
C10 C11 1.512(4) . ?
C10 C12 1.514(4) . ?
C10 C13 1.525(4) . ?
C20 C21 1.474(5) . ?
C20 C23 1.503(5) . ?
C20 C22 1.513(5) . ?
C30 C31 1.378(4) . ?
C30 C35 1.383(3) . ?
C31 C32 1.386(4) . ?
C32 C33 1.366(5) . ?
C33 C34 1.369(5) . ?
C34 C35 1.375(4) . ?
